data_7715148
loop_
_publ_author_name
'Abirami, Arunachalam'
'Devan, Umapathy'
'Ramesh, Rengan'
'Antony Joseph Velanganni, Arockiam'
'Ma&#x142;ecki, Jan Grzegorz'

_publ_section_title
;
 Exploring the cytotoxicity of dinuclear Ru(II)&#xa0;<i>p</i>-cymene
 complexes appended <i>N</i>,<i>N</i>'-bis(4-substituted
 benzoyl)hydrazines: insights into the mechanism of apoptotic cell death.
;
_journal_issue 11
_journal_name_full 'Dalton transactions (Cambridge, England : 2003)'
_journal_page_first 5167
_journal_page_last 5179
_journal_paper_doi 10.1039/d3dt04234k
_journal_volume 53
_journal_year 2024
_chemical_formula_moiety 'C36 H42 Cl2 N2 O4 Ru2'
_chemical_formula_sum 'C36 H42 Cl2 N2 O4 Ru2'
_chemical_formula_weight 839.75
_space_group_crystal_system monoclinic
_space_group_IT_number 14
_space_group_name_Hall '-P 2yn'
_space_group_name_H-M_alt 'P 1 21/n 1'
_atom_sites_solution_hydrogens geom
_audit_creation_date 2024-01-04
_audit_creation_method
;
Olex2 1.5
(compiled 2023.08.24 svn.re1ec1418 for OlexSys, GUI svn.r6817)
;
_audit_update_record
;
2024-01-06 deposited with the CCDC.	2024-02-13 downloaded from the CCDC.
;
_cell_angle_alpha 90
_cell_angle_beta 93.009(4)
_cell_angle_gamma 90
_cell_formula_units_Z 2
_cell_length_a 9.0486(4)
_cell_length_b 9.7472(7)
_cell_length_c 20.1531(11)
_cell_measurement_reflns_used 3195
_cell_measurement_temperature 295(2)
_cell_measurement_theta_max 28.9880
_cell_measurement_theta_min 4.0670
_cell_volume 1775.02(18)
_computing_cell_refinement 'CrysAlisPro 1.171.41.93a (Rigaku OD, 2020)'
_computing_data_collection 'CrysAlisPro 1.171.41.93a (Rigaku OD, 2020)'
_computing_data_reduction 'CrysAlisPro 1.171.41.93a (Rigaku OD, 2020)'
_computing_molecular_graphics 'Olex2 1.5 (Dolomanov et al., 2009)'
_computing_publication_material 'Olex2 1.5 (Dolomanov et al., 2009)'
_computing_structure_refinement 'SHELXL 2019/3 (Sheldrick, 2015)'
_diffrn_ambient_temperature 295(2)
_diffrn_detector 'CCD plate'
_diffrn_detector_area_resol_mean 10.4015
_diffrn_detector_type Atlas
_diffrn_measured_fraction_theta_full 0.997
_diffrn_measured_fraction_theta_max 0.866
_diffrn_measurement_details
;
List of Runs (angles in degrees, time in seconds):

  # Type    Start    End  Width  t~exp~   \w     \q     \k     \f   Frames
#--------------------------------------------------------------------------
  1  \w    -14.00  32.00   1.00   18.42    --   10.53 -77.00   0.00   46
  2  \w    -79.00   1.00   1.00    9.22    --  -10.84 -57.00-150.00   80
  3  \w    -75.00   1.00   1.00    9.22    --  -10.84 -38.00 -90.00   76
;
_diffrn_measurement_device 'four-circle diffractometer'
_diffrn_measurement_device_type 'Xcalibur, Atlas, Gemini ultra'
_diffrn_measurement_method '\w scans'
_diffrn_orient_matrix_type 'CrysAlisPro convention (1999,Acta A55,543-557)'
_diffrn_orient_matrix_UB_11 -0.0390231000
_diffrn_orient_matrix_UB_12 0.0409228000
_diffrn_orient_matrix_UB_13 0.0222952000
_diffrn_orient_matrix_UB_21 -0.0430255000
_diffrn_orient_matrix_UB_22 -0.0577929000
_diffrn_orient_matrix_UB_23 0.0082782000
_diffrn_orient_matrix_UB_31 0.0527474000
_diffrn_orient_matrix_UB_32 -0.0168512000
_diffrn_orient_matrix_UB_33 0.0260173000
_diffrn_radiation_monochromator graphite
_diffrn_radiation_probe x-ray
_diffrn_radiation_type 'Mo K\a'
_diffrn_radiation_wavelength 0.71073
_diffrn_reflns_av_R_equivalents 0.0376
_diffrn_reflns_av_unetI/netI 0.0551
_diffrn_reflns_Laue_measured_fraction_full 0.997
_diffrn_reflns_Laue_measured_fraction_max 0.866
_diffrn_reflns_limit_h_max 9
_diffrn_reflns_limit_h_min -11
_diffrn_reflns_limit_k_max 9
_diffrn_reflns_limit_k_min -13
_diffrn_reflns_limit_l_max 25
_diffrn_reflns_limit_l_min -27
_diffrn_reflns_number 9370
_diffrn_reflns_point_group_measured_fraction_full 0.997
_diffrn_reflns_point_group_measured_fraction_max 0.866
_diffrn_reflns_theta_full 25.242
_diffrn_reflns_theta_max 29.267
_diffrn_reflns_theta_min 3.616
_diffrn_source 'fine-focus sealed X-ray tube'
_diffrn_source_type 'Enhance (Mo) X-ray Source'
_exptl_absorpt_coefficient_mu 1.042
_exptl_absorpt_correction_T_max 1.00000
_exptl_absorpt_correction_T_min 0.73530
_exptl_absorpt_correction_type multi-scan
_exptl_absorpt_process_details
;
CrysAlisPro 1.171.41.93a (Rigaku Oxford Diffraction, 2020)
Empirical absorption correction using spherical harmonics,
implemented in SCALE3 ABSPACK scaling algorithm.
;
_exptl_crystal_colour red
_exptl_crystal_colour_primary red
_exptl_crystal_density_diffrn 1.571
_exptl_crystal_description plate
_exptl_crystal_F_000 852
_exptl_crystal_size_max 0.31
_exptl_crystal_size_mid 0.11
_exptl_crystal_size_min 0.05
_refine_diff_density_max 0.536
_refine_diff_density_min -0.584
_refine_diff_density_rms 0.088
_refine_ls_extinction_method none
_refine_ls_goodness_of_fit_ref 1.062
_refine_ls_hydrogen_treatment constr
_refine_ls_matrix_type full
_refine_ls_number_parameters 212
_refine_ls_number_reflns 4203
_refine_ls_number_restraints 1
_refine_ls_restrained_S_all 1.068
_refine_ls_R_factor_all 0.0861
_refine_ls_R_factor_gt 0.0440
_refine_ls_shift/su_max 0.001
_refine_ls_shift/su_mean 0.000
_refine_ls_structure_factor_coef Fsqd
_refine_ls_weighting_details 'w=1/[\s^2^(Fo^2^)+(0.0379P)^2^+0.6258P] where P=(Fo^2^+2Fc^2^)/3'
_refine_ls_weighting_scheme calc
_refine_ls_wR_factor_gt 0.0919
_refine_ls_wR_factor_ref 0.1105
_reflns_Friedel_coverage 0.000
_reflns_number_gt 2574
_reflns_number_total 4203
_reflns_threshold_expression 'I > 2\s(I)'
_cod_data_source_file d3dt04234k2.cif
_cod_data_source_block arp2
_cod_depositor_comments 'Adding full bibliography for 7715148--7715149.cif.'
_cod_original_cell_volume 1775.03(18)
_cod_database_code 7715148
_shelx_shelxl_version_number 2019/3
_chemical_oxdiff_formula 'C36 H42 Cl2 N2 O4 Ru2'
_shelx_space_group_comment
;
The symmetry employed for this shelxl refinement is uniquely defined
by the following loop, which should always be used as a source of
symmetry information in preference to the above space-group names.
They are only intended as comments.
;
_olex2_refinement_description
;
1. Fixed Uiso
 At 1.2 times of:
  All C(H) groups
 At 1.5 times of:
  All C(H,H,H) groups
2. Restrained distances
 C16-C17
 1.5 with sigma of 0.02
3.a Ternary CH refined with riding coordinates:
 C16(H16)
3.b Aromatic/amide H refined with riding coordinates:
 C3(H3), C4(H4), C6(H6), C7(H7), C10(H10), C11(H11), C13(H13), C14(H14)
3.c Idealised Me refined as rotating group:
 C8(H8A,H8B,H8C), C15(H15A,H15B,H15C), C17(H17A,H17B,H17C), C18(H18A,H18B,H18C)
;
_olex2_submission_special_instructions 'No special instructions were received'
_oxdiff_exptl_absorpt_empirical_details
;
Empirical correction (ABSPACK) includes:
- Absorption correction using spherical harmonics
- Frame scaling
;
_oxdiff_exptl_absorpt_empirical_full_max 1.426
_oxdiff_exptl_absorpt_empirical_full_min 0.668

loop_
_space_group_symop_operation_xyz
'x, y, z'
'-x+1/2, y+1/2, -z+1/2'
'-x, -y, -z'
'x-1/2, -y-1/2, z-1/2'

loop_
_atom_site_label
_atom_site_type_symbol
_atom_site_fract_x
_atom_site_fract_y
_atom_site_fract_z
_atom_site_U_iso_or_equiv
_atom_site_adp_type
_atom_site_occupancy
_atom_site_site_symmetry_order
_atom_site_calc_flag
_atom_site_refinement_flags_posn
_atom_site_refinement_flags_adp
_atom_site_refinement_flags_occupancy
_atom_site_disorder_assembly
_atom_site_disorder_group
Ru1 Ru 0.73744(3) 0.50169(4) 0.06612(2) 0.04033(13) Uani 1 1 d . . . . .
Cl1 Cl 0.74200(15) 0.73750(15) 0.03286(7) 0.0750(4) Uani 1 1 d . . . . .
O1 O 0.7354(3) 0.4628(4) -0.03434(14) 0.0557(9) Uani 1 1 d . . . . .
O2 O 0.6248(4) 0.3440(4) -0.33675(17) 0.0776(11) Uani 1 1 d . . . . .
N1 N 0.5134(3) 0.5102(3) 0.03464(15) 0.0384(8) Uani 1 1 d . . . . .
C1 C 0.6081(4) 0.4663(4) -0.06464(19) 0.0416(10) Uani 1 1 d . . . . .
C2 C 0.6059(4) 0.4366(5) -0.13682(19) 0.0402(10) Uani 1 1 d . . . . .
C3 C 0.6750(4) 0.5263(5) -0.1785(2) 0.0454(11) Uani 1 1 d . . . . .
H3 H 0.718562 0.605714 -0.160965 0.054 Uiso 1 1 calc R U . . .
C4 C 0.6803(5) 0.5005(5) -0.2450(2) 0.0508(11) Uani 1 1 d . . . . .
H4 H 0.724281 0.563804 -0.272341 0.061 Uiso 1 1 calc R U . . .
C5 C 0.6210(5) 0.3812(5) -0.2719(2) 0.0503(11) Uani 1 1 d . . . . .
C6 C 0.5537(5) 0.2894(5) -0.2300(2) 0.0557(12) Uani 1 1 d . . . . .
H6 H 0.514354 0.208039 -0.247366 0.067 Uiso 1 1 calc R U . . .
C7 C 0.5446(4) 0.3172(5) -0.1633(2) 0.0516(11) Uani 1 1 d . . . . .
H7 H 0.497295 0.255794 -0.136185 0.062 Uiso 1 1 calc R U . . .
C8 C 0.6932(9) 0.4348(8) -0.3807(3) 0.115(3) Uani 1 1 d . . . . .
H8A H 0.676412 0.402843 -0.425546 0.172 Uiso 1 1 calc R U . . .
H8B H 0.797611 0.438149 -0.369715 0.172 Uiso 1 1 calc R U . . .
H8C H 0.651734 0.524896 -0.376693 0.172 Uiso 1 1 calc R U . . .
C9 C 0.8959(6) 0.5496(6) 0.1496(3) 0.0677(15) Uani 1 1 d . . . . .
C10 C 0.9649(5) 0.4694(6) 0.1029(3) 0.0659(16) Uani 1 1 d . . . . .
H10 H 1.053639 0.498893 0.086480 0.079 Uiso 1 1 calc R U . . .
C11 C 0.9030(6) 0.3458(6) 0.0806(2) 0.0651(14) Uani 1 1 d . . . . .
H11 H 0.949178 0.296000 0.048248 0.078 Uiso 1 1 calc R U . . .
C12 C 0.7716(6) 0.2946(5) 0.1062(2) 0.0626(13) Uani 1 1 d . . . . .
C13 C 0.7053(5) 0.3788(6) 0.1512(2) 0.0606(14) Uani 1 1 d . . . . .
H13 H 0.615081 0.351296 0.166836 0.073 Uiso 1 1 calc R U . . .
C14 C 0.7655(5) 0.5017(6) 0.1745(2) 0.0608(13) Uani 1 1 d . . . . .
H14 H 0.718523 0.551721 0.206549 0.073 Uiso 1 1 calc R U . . .
C15 C 0.9607(9) 0.6875(7) 0.1702(4) 0.142(4) Uani 1 1 d . . . . .
H15A H 1.007718 0.728015 0.133343 0.212 Uiso 1 1 calc R U . . .
H15B H 1.032396 0.675165 0.206555 0.212 Uiso 1 1 calc R U . . .
H15C H 0.883131 0.746808 0.183772 0.212 Uiso 1 1 calc R U . . .
C16 C 0.7010(13) 0.1590(8) 0.0847(4) 0.158(4) Uani 1 1 d D . . . .
H16 H 0.597930 0.187612 0.088443 0.189 Uiso 1 1 calc R U . . .
C17 C 0.6903(14) 0.1278(9) 0.0192(4) 0.208(6) Uani 1 1 d D . . . .
H17A H 0.657830 0.207232 -0.005659 0.312 Uiso 1 1 calc R U . . .
H17B H 0.620105 0.054859 0.011721 0.312 Uiso 1 1 calc R U . . .
H17C H 0.785222 0.099266 0.005191 0.312 Uiso 1 1 calc R U . . .
C18 C 0.7039(14) 0.0596(9) 0.1367(4) 0.198(6) Uani 1 1 d . . . . .
H18A H 0.797196 0.012571 0.138488 0.297 Uiso 1 1 calc R U . . .
H18B H 0.625319 -0.005310 0.128345 0.297 Uiso 1 1 calc R U . . .
H18C H 0.691009 0.104692 0.178400 0.297 Uiso 1 1 calc R U . . .

loop_
_atom_site_aniso_label
_atom_site_aniso_U_11
_atom_site_aniso_U_22
_atom_site_aniso_U_33
_atom_site_aniso_U_23
_atom_site_aniso_U_13
_atom_site_aniso_U_12
Ru1 0.02571(18) 0.0618(3) 0.03334(19) 0.00468(17) 0.00054(11) 0.00138(16)
Cl1 0.0793(9) 0.0738(9) 0.0712(9) 0.0289(8) -0.0033(6) -0.0122(7)
O1 0.0256(14) 0.108(3) 0.0338(15) -0.0025(16) 0.0034(11) 0.0089(15)
O2 0.099(3) 0.090(3) 0.044(2) -0.025(2) 0.0143(18) -0.001(2)
N1 0.0269(15) 0.061(2) 0.0274(15) 0.0023(17) 0.0001(12) 0.0036(16)
C1 0.029(2) 0.060(3) 0.036(2) 0.003(2) 0.0021(16) 0.0013(18)
C2 0.0283(19) 0.059(3) 0.034(2) -0.002(2) 0.0038(15) 0.0057(19)
C3 0.039(2) 0.057(3) 0.041(2) -0.007(2) 0.0017(17) -0.0013(19)
C4 0.054(3) 0.059(3) 0.040(2) -0.004(2) 0.0137(19) -0.004(2)
C5 0.049(3) 0.062(3) 0.039(2) -0.009(2) 0.0020(19) 0.007(2)
C6 0.056(3) 0.054(3) 0.057(3) -0.011(3) 0.002(2) 0.001(2)
C7 0.042(2) 0.055(3) 0.059(3) 0.004(2) 0.009(2) -0.002(2)
C8 0.185(8) 0.129(6) 0.033(3) -0.013(4) 0.038(4) -0.013(5)
C9 0.067(4) 0.067(4) 0.064(3) 0.000(3) -0.035(3) 0.001(3)
C10 0.024(2) 0.107(5) 0.065(3) 0.028(3) -0.009(2) -0.002(2)
C11 0.061(3) 0.083(4) 0.052(3) 0.008(3) 0.006(2) 0.037(3)
C12 0.076(3) 0.067(3) 0.044(3) 0.011(3) -0.006(2) -0.004(3)
C13 0.042(3) 0.096(4) 0.044(3) 0.026(3) 0.002(2) 0.006(3)
C14 0.057(3) 0.084(4) 0.041(2) -0.008(3) -0.007(2) 0.028(3)
C15 0.159(7) 0.084(5) 0.171(8) 0.011(5) -0.100(6) -0.027(5)
C16 0.304(12) 0.079(5) 0.085(6) 0.007(5) -0.048(6) -0.059(7)
C17 0.411(17) 0.078(6) 0.124(8) -0.010(6) -0.101(9) -0.024(8)
C18 0.401(18) 0.094(6) 0.097(7) 0.020(6) 0.004(9) -0.083(9)

loop_
_atom_type_symbol
_atom_type_description
_atom_type_scat_dispersion_real
_atom_type_scat_dispersion_imag
_atom_type_scat_source
C C 0.0033 0.0016 'International Tables Vol C Tables 4.2.6.8 and 6.1.1.4'
H H 0.0000 0.0000 'International Tables Vol C Tables 4.2.6.8 and 6.1.1.4'
Cl Cl 0.1484 0.1585 'International Tables Vol C Tables 4.2.6.8 and 6.1.1.4'
N N 0.0061 0.0033 'International Tables Vol C Tables 4.2.6.8 and 6.1.1.4'
O O 0.0106 0.0060 'International Tables Vol C Tables 4.2.6.8 and 6.1.1.4'
Ru Ru -1.2594 0.8363 'International Tables Vol C Tables 4.2.6.8 and 6.1.1.4'

loop_
_geom_angle_atom_site_label_1
_geom_angle_atom_site_label_2
_geom_angle_atom_site_label_3
_geom_angle
_geom_angle_site_symmetry_1
_geom_angle_site_symmetry_3
_geom_angle_publ_flag
O1 Ru1 Cl1 84.32(10) . . ?
O1 Ru1 N1 75.56(11) . . ?
O1 Ru1 C9 139.65(19) . . ?
O1 Ru1 C10 105.57(17) . . ?
O1 Ru1 C11 88.49(16) . . ?
O1 Ru1 C12 100.74(17) . . ?
O1 Ru1 C13 134.05(19) . . ?
O1 Ru1 C14 167.76(16) . . ?
N1 Ru1 Cl1 84.71(10) . . ?
N1 Ru1 C9 143.5(2) . . ?
N1 Ru1 C10 173.44(17) . . ?
N1 Ru1 C11 136.73(19) . . ?
N1 Ru1 C12 105.30(16) . . ?
N1 Ru1 C13 95.49(15) . . ?
N1 Ru1 C14 111.26(15) . . ?
C9 Ru1 Cl1 89.44(15) . . ?
C10 Ru1 Cl1 101.80(16) . . ?
C10 Ru1 C9 37.2(2) . . ?
C10 Ru1 C12 68.2(2) . . ?
C10 Ru1 C14 66.47(19) . . ?
C11 Ru1 Cl1 134.14(17) . . ?
C11 Ru1 C9 67.9(2) . . ?
C11 Ru1 C10 37.6(2) . . ?
C11 Ru1 C12 37.99(19) . . ?
C11 Ru1 C14 79.63(18) . . ?
C12 Ru1 Cl1 169.59(13) . . ?
C12 Ru1 C9 80.81(19) . . ?
C13 Ru1 Cl1 140.56(17) . . ?
C13 Ru1 C9 67.3(2) . . ?
C13 Ru1 C10 79.04(18) . . ?
C13 Ru1 C11 67.30(19) . . ?
C13 Ru1 C12 37.37(19) . . ?
C13 Ru1 C14 37.52(19) . . ?
C14 Ru1 Cl1 106.07(16) . . ?
C14 Ru1 C9 36.9(2) . . ?
C14 Ru1 C12 67.97(19) . . ?
C1 O1 Ru1 115.3(2) . . ?
C5 O2 C8 118.0(4) . . ?
N1 N1 Ru1 113.9(3) 3_665 . ?
C1 N1 Ru1 133.9(3) 3_665 . ?
C1 N1 N1 112.1(3) 3_665 3_665 ?
O1 C1 N1 123.1(4) . 3_665 ?
O1 C1 C2 115.5(3) . . ?
N1 C1 C2 121.4(3) 3_665 . ?
C3 C2 C1 119.3(4) . . ?
C3 C2 C7 118.8(4) . . ?
C7 C2 C1 121.8(4) . . ?
C2 C3 H3 119.4 . . ?
C4 C3 C2 121.3(4) . . ?
C4 C3 H3 119.4 . . ?
C3 C4 H4 119.8 . . ?
C3 C4 C5 120.5(4) . . ?
C5 C4 H4 119.8 . . ?
O2 C5 C4 125.0(4) . . ?
O2 C5 C6 116.5(4) . . ?
C4 C5 C6 118.5(4) . . ?
C5 C6 H6 119.5 . . ?
C7 C6 C5 121.1(4) . . ?
C7 C6 H6 119.5 . . ?
C2 C7 H7 120.1 . . ?
C6 C7 C2 119.9(4) . . ?
C6 C7 H7 120.1 . . ?
O2 C8 H8A 109.5 . . ?
O2 C8 H8B 109.5 . . ?
O2 C8 H8C 109.5 . . ?
H8A C8 H8B 109.5 . . ?
H8A C8 H8C 109.5 . . ?
H8B C8 H8C 109.5 . . ?
C10 C9 Ru1 70.3(3) . . ?
C10 C9 C15 120.1(6) . . ?
C14 C9 Ru1 70.9(3) . . ?
C14 C9 C10 118.3(5) . . ?
C14 C9 C15 121.6(6) . . ?
C15 C9 Ru1 128.6(4) . . ?
Ru1 C10 H10 130.8 . . ?
C9 C10 Ru1 72.5(3) . . ?
C9 C10 H10 119.5 . . ?
C11 C10 Ru1 70.0(2) . . ?
C11 C10 C9 121.0(5) . . ?
C11 C10 H10 119.5 . . ?
Ru1 C11 H11 127.7 . . ?
C10 C11 Ru1 72.4(3) . . ?
C10 C11 H11 119.3 . . ?
C10 C11 C12 121.4(5) . . ?
C12 C11 Ru1 72.8(3) . . ?
C12 C11 H11 119.3 . . ?
C11 C12 Ru1 69.2(3) . . ?
C11 C12 C16 123.6(6) . . ?
C13 C12 Ru1 68.7(3) . . ?
C13 C12 C11 115.6(5) . . ?
C13 C12 C16 120.8(6) . . ?
C16 C12 Ru1 130.4(4) . . ?
Ru1 C13 H13 126.5 . . ?
C12 C13 Ru1 73.9(3) . . ?
C12 C13 H13 118.0 . . ?
C12 C13 C14 123.9(5) . . ?
C14 C13 Ru1 73.6(3) . . ?
C14 C13 H13 118.0 . . ?
Ru1 C14 H14 131.4 . . ?
C9 C14 Ru1 72.3(3) . . ?
C9 C14 H14 120.2 . . ?
C13 C14 Ru1 68.9(3) . . ?
C13 C14 C9 119.7(5) . . ?
C13 C14 H14 120.2 . . ?
C9 C15 H15A 109.5 . . ?
C9 C15 H15B 109.5 . . ?
C9 C15 H15C 109.5 . . ?
H15A C15 H15B 109.5 . . ?
H15A C15 H15C 109.5 . . ?
H15B C15 H15C 109.5 . . ?
C12 C16 H16 96.8 . . ?
C17 C16 C12 118.7(7) . . ?
C17 C16 H16 96.8 . . ?
C17 C16 C18 124.2(8) . . ?
C18 C16 C12 113.0(6) . . ?
C18 C16 H16 96.8 . . ?
C16 C17 H17A 109.5 . . ?
C16 C17 H17B 109.5 . . ?
C16 C17 H17C 109.5 . . ?
H17A C17 H17B 109.5 . . ?
H17A C17 H17C 109.5 . . ?
H17B C17 H17C 109.5 . . ?
C16 C18 H18A 109.5 . . ?
C16 C18 H18B 109.5 . . ?
C16 C18 H18C 109.5 . . ?
H18A C18 H18B 109.5 . . ?
H18A C18 H18C 109.5 . . ?
H18B C18 H18C 109.5 . . ?

loop_
_geom_bond_atom_site_label_1
_geom_bond_atom_site_label_2
_geom_bond_distance
_geom_bond_site_symmetry_2
_geom_bond_publ_flag
Ru1 Cl1 2.3952(14) . ?
Ru1 O1 2.059(3) . ?
Ru1 N1 2.094(3) . ?
Ru1 C9 2.203(4) . ?
Ru1 C10 2.174(4) . ?
Ru1 C11 2.143(4) . ?
Ru1 C12 2.190(5) . ?
Ru1 C13 2.124(4) . ?
Ru1 C14 2.185(5) . ?
O1 C1 1.275(4) . ?
O2 C5 1.358(5) . ?
O2 C8 1.417(7) . ?
N1 N1 1.418(6) 3_665 ?
N1 C1 1.303(5) 3_665 ?
C1 C2 1.482(5) . ?
C2 C3 1.384(6) . ?
C2 C7 1.385(6) . ?
C3 H3 0.9300 . ?
C3 C4 1.367(6) . ?
C4 H4 0.9300 . ?
C4 C5 1.380(6) . ?
C5 C6 1.391(6) . ?
C6 H6 0.9300 . ?
C6 C7 1.378(6) . ?
C7 H7 0.9300 . ?
C8 H8A 0.9600 . ?
C8 H8B 0.9600 . ?
C8 H8C 0.9600 . ?
C9 C10 1.396(8) . ?
C9 C14 1.387(8) . ?
C9 C15 1.516(8) . ?
C10 H10 0.9300 . ?
C10 C11 1.393(7) . ?
C11 H11 0.9300 . ?
C11 C12 1.411(7) . ?
C12 C13 1.383(7) . ?
C12 C16 1.521(9) . ?
C13 H13 0.9300 . ?
C13 C14 1.387(7) . ?
C14 H14 0.9300 . ?
C15 H15A 0.9600 . ?
C15 H15B 0.9600 . ?
C15 H15C 0.9600 . ?
C16 H16 0.9800 . ?
C16 C17 1.353(9) . ?
C16 C18 1.426(10) . ?
C17 H17A 0.9600 . ?
C17 H17B 0.9600 . ?
C17 H17C 0.9600 . ?
C18 H18A 0.9600 . ?
C18 H18B 0.9600 . ?
C18 H18C 0.9600 . ?

loop_
_geom_torsion_atom_site_label_1
_geom_torsion_atom_site_label_2
_geom_torsion_atom_site_label_3
_geom_torsion_atom_site_label_4
_geom_torsion
_geom_torsion_site_symmetry_1
_geom_torsion_site_symmetry_2
_geom_torsion_site_symmetry_3
_geom_torsion_site_symmetry_4
_geom_torsion_publ_flag
Ru1 O1 C1 N1 -1.4(6) . . . 3_665 ?
Ru1 O1 C1 C2 -179.3(3) . . . . ?
Ru1 C9 C10 C11 -52.5(4) . . . . ?
Ru1 C9 C14 C13 51.9(4) . . . . ?
Ru1 C10 C11 C12 -56.2(4) . . . . ?
Ru1 C11 C12 C13 -52.3(4) . . . . ?
Ru1 C11 C12 C16 125.4(6) . . . . ?
Ru1 C12 C13 C14 -56.7(4) . . . . ?
Ru1 C12 C16 C17 46.0(14) . . . . ?
Ru1 C12 C16 C18 -156.0(7) . . . . ?
Ru1 C13 C14 C9 -53.4(4) . . . . ?
O1 C1 C2 C3 -65.4(5) . . . . ?
O1 C1 C2 C7 110.5(4) . . . . ?
O2 C5 C6 C7 179.7(4) . . . . ?
N1 C1 C2 C3 116.7(4) 3_665 . . . ?
N1 C1 C2 C7 -67.4(6) 3_665 . . . ?
C1 C2 C3 C4 177.6(4) . . . . ?
C1 C2 C7 C6 -175.6(4) . . . . ?
C2 C3 C4 C5 -2.2(7) . . . . ?
C3 C2 C7 C6 0.3(6) . . . . ?
C3 C4 C5 O2 -177.8(4) . . . . ?
C3 C4 C5 C6 1.0(7) . . . . ?
C4 C5 C6 C7 0.8(7) . . . . ?
C5 C6 C7 C2 -1.5(7) . . . . ?
C7 C2 C3 C4 1.5(6) . . . . ?
C8 O2 C5 C4 -0.8(7) . . . . ?
C8 O2 C5 C6 -179.7(5) . . . . ?
C9 C10 C11 Ru1 53.7(4) . . . . ?
C9 C10 C11 C12 -2.5(7) . . . . ?
C10 C9 C14 Ru1 -53.7(4) . . . . ?
C10 C9 C14 C13 -1.8(7) . . . . ?
C10 C11 C12 Ru1 56.0(4) . . . . ?
C10 C11 C12 C13 3.7(7) . . . . ?
C10 C11 C12 C16 -178.6(5) . . . . ?
C11 C12 C13 Ru1 52.5(4) . . . . ?
C11 C12 C13 C14 -4.2(7) . . . . ?
C11 C12 C16 C17 -44.3(12) . . . . ?
C11 C12 C16 C18 113.7(9) . . . . ?
C12 C13 C14 Ru1 56.9(4) . . . . ?
C12 C13 C14 C9 3.4(7) . . . . ?
C13 C12 C16 C17 133.2(10) . . . . ?
C13 C12 C16 C18 -68.7(11) . . . . ?
C14 C9 C10 Ru1 54.0(4) . . . . ?
C14 C9 C10 C11 1.4(7) . . . . ?
C15 C9 C10 Ru1 -123.9(5) . . . . ?
C15 C9 C10 C11 -176.5(5) . . . . ?
C15 C9 C14 Ru1 124.2(5) . . . . ?
C15 C9 C14 C13 176.1(5) . . . . ?
C16 C12 C13 Ru1 -125.2(5) . . . . ?
C16 C12 C13 C14 178.0(5) . . . . ?
